data_4333835
loop_
_publ_author_name
'Li-Li Liang'
'Xin-Long Ni'
'Yi Zhao'
'Kai Chen'
'Xin Xiao'
'Yun-Qian Zhang'
'Carl Redshaw'
'Qian-Jiang Zhu'
'Sai-Feng Xue'
'Zhu Tao'

_publ_section_title
;
 Construction of Cucurbit[7]uril Based Tubular Nanochannels Incorporating
 Associated [CdCl4]2- and Lanthanide Ions
;
_journal_name_full 'Inorganic Chemistry'
_journal_page_first 1909
_journal_page_last 1915
_journal_paper_doi 10.1021/ic302145j
_journal_volume 52
_journal_year 2013
_chemical_formula_moiety 'C42 H52 Ce N28 O19, 2(Cd Cl4), H3 O, 21(H2 O)'
_chemical_formula_sum 'C42 H97 Cd2 Ce Cl8 N28 O41'
_chemical_formula_weight 2299.00
_chemical_name_systematic
;
 ?
;
_space_group_IT_number 14
_symmetry_cell_setting monoclinic
_symmetry_space_group_name_Hall '-P 2yn'
_symmetry_space_group_name_H-M 'P 1 21/n 1'
_atom_sites_solution_hydrogens geom
_atom_sites_solution_primary direct
_atom_sites_solution_secondary difmap
_audit_creation_method SHELXL-97
_cell_angle_alpha 90.00
_cell_angle_beta 95.358(3)
_cell_angle_gamma 90.00
_cell_formula_units_Z 4
_cell_length_a 16.8742(14)
_cell_length_b 17.1423(14)
_cell_length_c 28.859(2)
_cell_measurement_temperature 223(2)
_cell_volume 8311.4(11)
_computing_cell_refinement 'SAINT (Bruker, 2005)'
_computing_data_collection 'APEX2 (Bruker, 2005)'
_computing_data_reduction SAINT
_computing_molecular_graphics 'Ortep-3 for Windows (Farrugia, 1997)'
_computing_publication_material 'WinGX (Farrugia, 1999)'
_computing_structure_refinement 'SHELXL97 (Sheldrick, 2008)'
_computing_structure_solution 'SHELXS97 (Sheldrick, 2008)'
_diffrn_ambient_temperature 223(2)
_diffrn_measured_fraction_theta_full 0.983
_diffrn_measured_fraction_theta_max 0.983
_diffrn_measurement_device_type 'Bruker CCD Area Detector'
_diffrn_measurement_method '\f and \w scan'
_diffrn_radiation_monochromator graphite
_diffrn_radiation_source 'fine-focus sealed tube'
_diffrn_radiation_type MoK\a
_diffrn_radiation_wavelength 0.71073
_diffrn_reflns_av_R_equivalents 0.0924
_diffrn_reflns_av_sigmaI/netI 0.0857
_diffrn_reflns_limit_h_max 20
_diffrn_reflns_limit_h_min -20
_diffrn_reflns_limit_k_max 21
_diffrn_reflns_limit_k_min -21
_diffrn_reflns_limit_l_max 35
_diffrn_reflns_limit_l_min -32
_diffrn_reflns_number 72963
_diffrn_reflns_theta_full 26.00
_diffrn_reflns_theta_max 26.00
_diffrn_reflns_theta_min 1.35
_exptl_absorpt_coefficient_mu 1.411
_exptl_absorpt_correction_T_max 0.7194
_exptl_absorpt_correction_T_min 0.6532
_exptl_absorpt_correction_type multi-scan
_exptl_absorpt_process_details 'SADABS (Bruker, 2008)'
_exptl_crystal_colour colorless
_exptl_crystal_density_diffrn 1.837
_exptl_crystal_description prism
_exptl_crystal_F_000 4652
_exptl_crystal_size_max 0.33
_exptl_crystal_size_mid 0.27
_exptl_crystal_size_min 0.25
_platon_squeeze_details
;
;
_refine_diff_density_max 0.735
_refine_diff_density_min -0.678
_refine_diff_density_rms 0.094
_refine_ls_extinction_method none
_refine_ls_goodness_of_fit_ref 1.033
_refine_ls_hydrogen_treatment constr
_refine_ls_matrix_type full
_refine_ls_number_parameters 910
_refine_ls_number_reflns 16045
_refine_ls_number_restraints 0
_refine_ls_restrained_S_all 1.033
_refine_ls_R_factor_all 0.0695
_refine_ls_R_factor_gt 0.0465
_refine_ls_shift/su_max 0.001
_refine_ls_shift/su_mean 0.000
_refine_ls_structure_factor_coef Fsqd
_refine_ls_weighting_details 'calc w=1/[\s^2^(Fo^2^)+(0.0488P)^2^+0.0000P] where P=(Fo^2^+2Fc^2^)/3'
_refine_ls_weighting_scheme calc
_refine_ls_wR_factor_gt 0.1187
_refine_ls_wR_factor_ref 0.1261
_reflns_number_gt 11180
_reflns_number_total 16045
_reflns_threshold_expression >2sigma(I)
_cod_data_source_file ic302145j_si_001_05.cif
_cod_data_source_block p2'
_cod_original_cell_volume 8311.5(12)
_cod_original_sg_symbol_H-M 'P 21/n'
_cod_database_code 4333835

loop_
_symmetry_equiv_pos_as_xyz
'x, y, z'
'-x+1/2, y+1/2, -z+1/2'
'-x, -y, -z'
'x-1/2, -y-1/2, z-1/2'

loop_
_atom_site_label
_atom_site_type_symbol
_atom_site_fract_x
_atom_site_fract_y
_atom_site_fract_z
_atom_site_U_iso_or_equiv
_atom_site_adp_type
_atom_site_occupancy
_atom_site_symmetry_multiplicity
_atom_site_calc_flag
_atom_site_refinement_flags
O6W O 0.6841(3) 0.4091(3) 0.21177(19) 0.0886(15) Uani 1 1 d .
Cl1 Cl 0.12020(8) 0.58332(8) 0.12414(5) 0.0567(4) Uani 1 1 d .
Cl2 Cl 0.63700(8) 0.73213(8) 0.02422(4) 0.0501(3) Uani 1 1 d .
Cl3 Cl 0.35158(8) 0.62079(8) 0.12070(4) 0.0553(4) Uani 1 1 d .
Cl4 Cl 0.28049(9) 0.43611(8) 0.19845(6) 0.0628(4) Uani 1 1 d .
Cl5 Cl 0.88720(8) 0.71901(10) 0.03367(5) 0.0659(4) Uani 1 1 d .
Cl6 Cl 0.74974(9) 0.59419(8) -0.06156(5) 0.0609(4) Uani 1 1 d .
Cl7 Cl 0.24959(9) 0.65015(10) 0.23955(6) 0.0768(5) Uani 1 1 d .
Cl8 Cl 0.75916(12) 0.82409(12) -0.06926(8) 0.1024(7) Uani 1 1 d .
Cd1 Cd 0.76102(2) 0.71214(2) -0.014696(14) 0.05159(12) Uani 1 1 d .
Cd2 Cd 0.25146(2) 0.56801(2) 0.168763(14) 0.04918(12) Uani 1 1 d .
O1W O 0.4958(3) -0.0177(2) 0.10385(14) 0.0656(11) Uani 1 1 d .
O2W O 0.6654(2) 0.1439(2) 0.15997(15) 0.0676(11) Uani 1 1 d .
O3W O 0.7538(3) -0.0014(2) 0.18508(18) 0.0836(15) Uani 1 1 d .
O4W O 0.6582(3) 0.0290(3) 0.08966(14) 0.0867(15) Uani 1 1 d .
O5W O 0.6647(3) -0.0929(3) 0.23568(19) 0.1053(17) Uani 1 1 d .
Ce1 Ce 0.605838(16) 0.009638(14) 0.167853(9) 0.03392(9) Uani 1 1 d .
C1 C 0.6048(3) 0.1166(2) 0.27517(15) 0.0296(10) Uani 1 1 d .
C2 C 0.6317(3) 0.1857(2) 0.34403(15) 0.0300(10) Uani 1 1 d .
H2 H 0.6321 0.1588 0.3744 0.036 Uiso 1 1 calc R
C3 C 0.5460(3) 0.2044(2) 0.32263(16) 0.0338(10) Uani 1 1 d .
H3 H 0.5060 0.1931 0.3447 0.041 Uiso 1 1 calc R
C4 C 0.6203(3) 0.3191(3) 0.32966(15) 0.0331(10) Uani 1 1 d .
C5 C 0.4617(3) 0.1400(2) 0.25482(16) 0.0339(10) Uani 1 1 d .
H5A H 0.4609 0.0860 0.2436 0.041 Uiso 1 1 calc R
H5B H 0.4181 0.1459 0.2748 0.041 Uiso 1 1 calc R
C6 C 0.4824(3) 0.3316(3) 0.29188(18) 0.0415(12) Uani 1 1 d .
H6A H 0.4344 0.3136 0.3054 0.050 Uiso 1 1 calc R
H6B H 0.4904 0.3865 0.3005 0.050 Uiso 1 1 calc R
C7 C 0.4689(3) 0.1722(2) 0.17251(16) 0.0324(10) Uani 1 1 d .
C8 C 0.4162(3) 0.2693(2) 0.21798(16) 0.0338(10) Uani 1 1 d .
H8 H 0.3629 0.2697 0.2297 0.041 Uiso 1 1 calc R
C9 C 0.4131(3) 0.2973(2) 0.16655(16) 0.0328(10) Uani 1 1 d .
H9 H 0.3577 0.3060 0.1531 0.039 Uiso 1 1 calc R
C10 C 0.4880(3) 0.3860(3) 0.21339(18) 0.0387(12) Uani 1 1 d .
C11 C 0.4496(3) 0.2268(2) 0.09373(16) 0.0383(11) Uani 1 1 d .
H11A H 0.4623 0.1730 0.0857 0.046 Uiso 1 1 calc R
H11B H 0.3958 0.2382 0.0796 0.046 Uiso 1 1 calc R
C12 C 0.4507(3) 0.4271(3) 0.13315(19) 0.0446(13) Uani 1 1 d .
H12A H 0.4632 0.4780 0.1474 0.053 Uiso 1 1 calc R
H12B H 0.3953 0.4286 0.1197 0.053 Uiso 1 1 calc R
C13 C 0.5694(3) 0.2512(3) 0.05346(17) 0.0457(13) Uani 1 1 d .
C14 C 0.4827(3) 0.3581(2) 0.06054(16) 0.0391(11) Uani 1 1 d .
H14 H 0.4268 0.3622 0.0468 0.047 Uiso 1 1 calc R
C15 C 0.5436(3) 0.3772(3) 0.02458(17) 0.0410(12) Uani 1 1 d .
H15 H 0.5164 0.3829 -0.0072 0.049 Uiso 1 1 calc R
C16 C 0.5538(3) 0.4711(3) 0.08393(19) 0.0420(12) Uani 1 1 d .
C17 C 0.6538(4) 0.2947(3) -0.00626(19) 0.0548(15) Uani 1 1 d .
H17A H 0.6618 0.2382 -0.0078 0.066 Uiso 1 1 calc R
H17B H 0.6311 0.3120 -0.0371 0.066 Uiso 1 1 calc R
C18 C 0.6325(3) 0.4968(2) 0.01763(19) 0.0411(12) Uani 1 1 d .
H18A H 0.6314 0.5506 0.0291 0.049 Uiso 1 1 calc R
H18B H 0.6147 0.4976 -0.0157 0.049 Uiso 1 1 calc R
C19 C 0.7972(4) 0.2903(3) 0.01544(19) 0.0536(15) Uani 1 1 d .
C20 C 0.7443(3) 0.4130(3) -0.00753(17) 0.0408(12) Uani 1 1 d .
H20 H 0.7262 0.4253 -0.0403 0.049 Uiso 1 1 calc R
C21 C 0.8348(3) 0.4195(3) 0.00177(17) 0.0438(12) Uani 1 1 d .
H21 H 0.8596 0.4363 -0.0264 0.053 Uiso 1 1 calc R
C22 C 0.7732(3) 0.5106(2) 0.04731(16) 0.0343(11) Uani 1 1 d .
C23 C 0.9401(4) 0.3136(3) 0.01623(18) 0.0581(16) Uani 1 1 d .
H23A H 0.9651 0.3397 -0.0089 0.070 Uiso 1 1 calc R
H23B H 0.9389 0.2576 0.0094 0.070 Uiso 1 1 calc R
C24 C 0.9199(3) 0.5080(3) 0.05709(19) 0.0438(12) Uani 1 1 d .
H24A H 0.9103 0.5563 0.0738 0.053 Uiso 1 1 calc R
H24B H 0.9512 0.5214 0.0313 0.053 Uiso 1 1 calc R
C25 C 1.0251(3) 0.2671(3) 0.08543(18) 0.0472(13) Uani 1 1 d .
C26 C 1.0227(3) 0.4014(3) 0.07497(17) 0.0426(12) Uani 1 1 d .
H26 H 1.0557 0.4236 0.0516 0.051 Uiso 1 1 calc R
C27 C 1.0734(3) 0.3802(3) 0.11982(16) 0.0402(12) Uani 1 1 d .
H27 H 1.1273 0.4034 0.1208 0.048 Uiso 1 1 calc R
C28 C 0.9692(3) 0.4647(3) 0.13515(18) 0.0406(12) Uani 1 1 d .
C29 C 1.1233(3) 0.2529(3) 0.15345(17) 0.0464(13) Uani 1 1 d .
H29A H 1.1767 0.2758 0.1585 0.056 Uiso 1 1 calc R
H29B H 1.1290 0.2002 0.1411 0.056 Uiso 1 1 calc R
C30 C 1.0645(3) 0.4330(3) 0.20147(17) 0.0416(12) Uani 1 1 d .
H30A H 1.0397 0.4800 0.2129 0.050 Uiso 1 1 calc R
H30B H 1.1210 0.4445 0.1993 0.050 Uiso 1 1 calc R
C31 C 1.0491(3) 0.1837(3) 0.21042(18) 0.0420(12) Uani 1 1 d .
C32 C 1.1092(3) 0.3006(2) 0.23542(16) 0.0348(11) Uani 1 1 d .
H32 H 1.1665 0.3142 0.2392 0.042 Uiso 1 1 calc R
C33 C 1.0832(3) 0.2549(2) 0.27767(16) 0.0348(11) Uani 1 1 d .
H33 H 1.1296 0.2347 0.2977 0.042 Uiso 1 1 calc R
C34 C 1.0269(3) 0.3792(3) 0.27615(16) 0.0344(11) Uani 1 1 d .
C35 C 1.0027(3) 0.1304(2) 0.28177(17) 0.0376(11) Uani 1 1 d .
H35A H 1.0421 0.1143 0.3071 0.045 Uiso 1 1 calc R
H35B H 0.9921 0.0855 0.2611 0.045 Uiso 1 1 calc R
C36 C 1.0183(3) 0.3031(2) 0.34848(16) 0.0343(11) Uani 1 1 d .
H36A H 1.0186 0.3543 0.3636 0.041 Uiso 1 1 calc R
H36B H 1.0587 0.2708 0.3659 0.041 Uiso 1 1 calc R
C37 C 0.8585(3) 0.1188(2) 0.28609(17) 0.0368(11) Uani 1 1 d .
C38 C 0.9289(3) 0.1839(2) 0.34788(15) 0.0305(10) Uani 1 1 d .
H38 H 0.9651 0.1553 0.3709 0.037 Uiso 1 1 calc R
C39 C 0.8405(3) 0.1755(2) 0.35748(14) 0.0283(10) Uani 1 1 d .
H39 H 0.8349 0.1481 0.3872 0.034 Uiso 1 1 calc R
C40 C 0.8738(3) 0.3072(2) 0.35787(14) 0.0292(10) Uani 1 1 d .
C41 C 0.7327(3) 0.0889(2) 0.31831(16) 0.0364(11) Uani 1 1 d .
H41A H 0.7313 0.0640 0.3488 0.044 Uiso 1 1 calc R
H41B H 0.7315 0.0475 0.2948 0.044 Uiso 1 1 calc R
C42 C 0.7397(3) 0.2765(3) 0.37866(15) 0.0338(11) Uani 1 1 d .
H42A H 0.7368 0.2470 0.4076 0.041 Uiso 1 1 calc R
H42B H 0.7419 0.3320 0.3867 0.041 Uiso 1 1 calc R
N1 N 0.6626(2) 0.13731(19) 0.30920(12) 0.0295(8) Uani 1 1 d .
N2 N 0.5370(2) 0.15379(19) 0.28274(13) 0.0331(9) Uani 1 1 d .
N3 N 0.6680(2) 0.26185(19) 0.34824(12) 0.0306(8) Uani 1 1 d .
N4 N 0.5498(2) 0.2870(2) 0.31217(14) 0.0375(9) Uani 1 1 d .
N5 N 0.4476(2) 0.19120(19) 0.21574(13) 0.0326(9) Uani 1 1 d .
N6 N 0.4502(2) 0.23276(19) 0.14384(12) 0.0330(9) Uani 1 1 d .
N7 N 0.4690(2) 0.3262(2) 0.24175(13) 0.0360(9) Uani 1 1 d .
N8 N 0.4584(2) 0.36844(19) 0.16870(14) 0.0367(9) Uani 1 1 d .
N9 N 0.5046(2) 0.2782(2) 0.07427(13) 0.0370(9) Uani 1 1 d .
N10 N 0.5963(3) 0.3106(2) 0.02734(14) 0.0439(10) Uani 1 1 d .
N11 N 0.5015(2) 0.4146(2) 0.09634(14) 0.0399(10) Uani 1 1 d .
N12 N 0.5772(2) 0.4504(2) 0.04151(14) 0.0404(10) Uani 1 1 d .
N13 N 0.7282(3) 0.3308(2) 0.00371(15) 0.0477(11) Uani 1 1 d .
N14 N 0.8592(3) 0.3413(2) 0.01601(15) 0.0513(11) Uani 1 1 d .
N15 N 0.7137(2) 0.4681(2) 0.02378(13) 0.0375(9) Uani 1 1 d .
N16 N 0.8451(2) 0.4773(2) 0.03832(14) 0.0388(10) Uani 1 1 d .
N17 N 0.9894(3) 0.3264(2) 0.05989(15) 0.0531(12) Uani 1 1 d .
N18 N 1.0765(3) 0.2986(2) 0.11958(14) 0.0420(10) Uani 1 1 d .
N19 N 0.9661(2) 0.4563(2) 0.08812(13) 0.0363(9) Uani 1 1 d .
N20 N 1.0271(2) 0.4142(2) 0.15534(13) 0.0358(9) Uani 1 1 d .
N21 N 1.0902(2) 0.2475(2) 0.19759(13) 0.0386(9) Uani 1 1 d .
N22 N 1.0357(2) 0.19254(19) 0.25603(14) 0.0364(9) Uani 1 1 d .
N23 N 1.0579(2) 0.36975(19) 0.23478(13) 0.0360(9) Uani 1 1 d .
N24 N 1.0397(2) 0.31269(19) 0.30147(12) 0.0319(9) Uani 1 1 d .
N25 N 0.9300(2) 0.1523(2) 0.30114(13) 0.0324(9) Uani 1 1 d .
N26 N 0.8051(2) 0.1314(2) 0.31777(12) 0.0309(8) Uani 1 1 d .
N27 N 0.9409(2) 0.26746(19) 0.35077(12) 0.0322(9) Uani 1 1 d .
N28 N 0.8127(2) 0.25536(19) 0.35865(12) 0.0294(8) Uani 1 1 d .
O1 O 0.61336(18) 0.07128(17) 0.24354(10) 0.0354(7) Uani 1 1 d .
O2 O 0.49638(19) 0.10942(16) 0.16194(11) 0.0395(8) Uani 1 1 d .
O3 O 0.5943(3) 0.1848(2) 0.05584(14) 0.0720(13) Uani 1 1 d .
O4 O 0.8015(3) 0.2202(2) 0.02318(16) 0.0758(13) Uani 1 1 d .
O5 O 1.0128(3) 0.1970(2) 0.07768(14) 0.0664(11) Uani 1 1 d .
O6 O 1.0286(2) 0.1285(2) 0.18603(13) 0.0580(10) Uani 1 1 d .
O7 O 0.84612(19) 0.08296(18) 0.24917(11) 0.0424(8) Uani 1 1 d .
O8 O 0.6358(2) 0.38957(17) 0.32985(12) 0.0467(9) Uani 1 1 d .
O9 O 0.5255(2) 0.44413(17) 0.22577(13) 0.0499(9) Uani 1 1 d .
O10 O 0.5753(2) 0.52781(18) 0.10650(14) 0.0569(10) Uani 1 1 d .
O11 O 0.76448(19) 0.56715(18) 0.07155(11) 0.0411(8) Uani 1 1 d .
O12 O 0.9281(2) 0.50878(19) 0.15615(12) 0.0486(9) Uani 1 1 d .
O13 O 0.9931(2) 0.43860(16) 0.28886(11) 0.0409(8) Uani 1 1 d .
O14 O 0.86887(19) 0.37777(16) 0.36245(11) 0.0393(8) Uani 1 1 d .

loop_
_atom_site_aniso_label
_atom_site_aniso_U_11
_atom_site_aniso_U_22
_atom_site_aniso_U_33
_atom_site_aniso_U_23
_atom_site_aniso_U_13
_atom_site_aniso_U_12
O6W 0.061(3) 0.073(3) 0.132(4) -0.025(3) 0.015(3) -0.008(2)
Cl1 0.0380(8) 0.0630(8) 0.0681(9) -0.0014(7) 0.0001(7) -0.0053(6)
Cl2 0.0395(8) 0.0729(8) 0.0376(7) -0.0040(6) 0.0017(6) 0.0089(6)
Cl3 0.0460(8) 0.0783(9) 0.0411(7) 0.0025(6) 0.0012(6) -0.0223(7)
Cl4 0.0484(9) 0.0655(9) 0.0769(10) 0.0068(7) 0.0192(8) 0.0122(7)
Cl5 0.0361(8) 0.0997(12) 0.0624(9) 0.0079(8) 0.0074(7) 0.0000(8)
Cl6 0.0609(10) 0.0738(9) 0.0503(8) -0.0078(7) 0.0182(7) -0.0033(7)
Cl7 0.0491(9) 0.1016(12) 0.0828(11) -0.0395(9) 0.0238(8) -0.0267(9)
Cl8 0.0804(13) 0.1047(14) 0.1288(17) 0.0572(12) 0.0459(12) 0.0245(11)
Cd1 0.0397(2) 0.0655(3) 0.0500(3) -0.00172(19) 0.00633(19) 0.00519(19)
Cd2 0.0350(2) 0.0563(2) 0.0567(3) 0.00078(18) 0.00672(19) -0.00653(18)
O1W 0.076(3) 0.047(2) 0.067(3) -0.0068(18) -0.025(2) 0.009(2)
O2W 0.069(3) 0.045(2) 0.093(3) 0.008(2) 0.025(2) -0.0056(19)
O3W 0.058(3) 0.068(3) 0.117(4) -0.049(3) -0.034(3) 0.023(2)
O4W 0.123(4) 0.092(3) 0.049(3) 0.004(2) 0.021(3) -0.021(3)
O5W 0.092(4) 0.095(4) 0.120(4) 0.006(3) -0.031(3) 0.008(3)
Ce1 0.03568(17) 0.02892(14) 0.03748(16) -0.00292(11) 0.00519(12) -0.00076(11)
C1 0.028(3) 0.029(2) 0.032(3) 0.0067(19) 0.002(2) -0.0041(19)
C2 0.027(3) 0.036(2) 0.028(2) -0.0008(18) 0.002(2) -0.0069(19)
C3 0.026(3) 0.040(2) 0.036(3) -0.001(2) 0.009(2) -0.005(2)
C4 0.030(3) 0.039(3) 0.030(2) -0.003(2) 0.003(2) 0.002(2)
C5 0.026(3) 0.034(2) 0.041(3) 0.004(2) 0.000(2) -0.0046(19)
C6 0.028(3) 0.036(3) 0.059(3) -0.008(2) -0.002(2) 0.005(2)
C7 0.021(2) 0.034(2) 0.041(3) 0.002(2) -0.005(2) -0.0026(19)
C8 0.025(3) 0.030(2) 0.046(3) 0.000(2) 0.000(2) -0.0012(19)
C9 0.021(2) 0.029(2) 0.048(3) 0.002(2) -0.002(2) 0.0011(18)
C10 0.022(3) 0.032(2) 0.063(4) -0.002(2) 0.005(2) 0.004(2)
C11 0.049(3) 0.027(2) 0.037(3) 0.0003(19) -0.005(2) 0.000(2)
C12 0.031(3) 0.031(2) 0.072(4) -0.001(2) 0.009(3) 0.003(2)
C13 0.061(4) 0.041(3) 0.034(3) -0.002(2) -0.002(3) 0.005(3)
C14 0.039(3) 0.032(2) 0.045(3) 0.001(2) -0.006(2) 0.000(2)
C15 0.043(3) 0.038(3) 0.041(3) 0.009(2) -0.004(2) -0.002(2)
C16 0.036(3) 0.028(2) 0.062(4) 0.003(2) 0.004(3) 0.000(2)
C17 0.074(4) 0.038(3) 0.054(3) -0.007(2) 0.017(3) 0.000(3)
C18 0.037(3) 0.031(2) 0.054(3) 0.004(2) -0.005(2) -0.001(2)
C19 0.068(4) 0.051(3) 0.045(3) 0.000(3) 0.020(3) 0.012(3)
C20 0.050(3) 0.037(3) 0.036(3) 0.000(2) 0.002(2) 0.002(2)
C21 0.048(3) 0.048(3) 0.036(3) -0.002(2) 0.010(2) 0.009(2)
C22 0.041(3) 0.033(2) 0.029(2) 0.005(2) 0.004(2) 0.006(2)
C23 0.074(4) 0.065(3) 0.036(3) -0.010(3) 0.008(3) 0.028(3)
C24 0.036(3) 0.038(3) 0.058(3) 0.008(2) 0.006(3) 0.004(2)
C25 0.052(4) 0.048(3) 0.044(3) 0.008(3) 0.017(3) 0.013(3)
C26 0.034(3) 0.057(3) 0.039(3) 0.008(2) 0.013(2) 0.010(2)
C27 0.038(3) 0.042(3) 0.044(3) 0.009(2) 0.017(2) 0.008(2)
C28 0.033(3) 0.039(3) 0.051(3) 0.005(2) 0.011(2) -0.002(2)
C29 0.047(3) 0.050(3) 0.045(3) 0.003(2) 0.015(3) 0.013(2)
C30 0.050(3) 0.032(2) 0.044(3) 0.011(2) 0.008(3) 0.002(2)
C31 0.030(3) 0.042(3) 0.054(3) 0.001(2) 0.004(2) 0.010(2)
C32 0.029(3) 0.035(2) 0.041(3) 0.012(2) 0.007(2) 0.010(2)
C33 0.024(3) 0.033(2) 0.047(3) 0.006(2) 0.003(2) 0.0040(19)
C34 0.023(3) 0.037(2) 0.044(3) 0.007(2) 0.003(2) 0.002(2)
C35 0.034(3) 0.030(2) 0.049(3) 0.001(2) 0.007(2) 0.002(2)
C36 0.032(3) 0.030(2) 0.040(3) 0.0005(19) -0.004(2) -0.0068(19)
C37 0.038(3) 0.029(2) 0.043(3) 0.008(2) -0.003(2) 0.001(2)
C38 0.027(3) 0.028(2) 0.035(3) 0.0048(18) -0.003(2) -0.0014(18)
C39 0.032(3) 0.031(2) 0.020(2) 0.0037(17) -0.0057(19) -0.0053(19)
C40 0.032(3) 0.032(2) 0.022(2) 0.0079(18) -0.003(2) 0.000(2)
C41 0.040(3) 0.028(2) 0.039(3) 0.0007(19) -0.004(2) -0.005(2)
C42 0.037(3) 0.036(2) 0.028(2) -0.0022(19) 0.001(2) -0.005(2)
N1 0.025(2) 0.0299(18) 0.033(2) 0.0009(15) 0.0003(17) 0.0010(15)
N2 0.031(2) 0.0268(18) 0.041(2) -0.0042(16) -0.0012(18) -0.0008(16)
N3 0.030(2) 0.0261(18) 0.034(2) 0.0004(15) -0.0040(17) -0.0033(16)
N4 0.025(2) 0.035(2) 0.052(3) -0.0054(17) -0.0036(19) 0.0027(17)
N5 0.035(2) 0.0228(18) 0.040(2) 0.0020(16) 0.0044(18) -0.0006(16)
N6 0.037(2) 0.0267(18) 0.034(2) 0.0021(16) -0.0034(18) -0.0012(16)
N7 0.032(2) 0.032(2) 0.042(2) -0.0034(17) -0.0063(18) -0.0006(17)
N8 0.028(2) 0.0256(19) 0.056(3) 0.0013(18) 0.005(2) -0.0029(16)
N9 0.041(2) 0.0292(19) 0.039(2) 0.0026(16) -0.0047(19) 0.0038(17)
N10 0.056(3) 0.032(2) 0.045(2) 0.0017(18) 0.012(2) 0.0027(19)
N11 0.043(3) 0.0266(19) 0.051(3) -0.0071(17) 0.008(2) -0.0034(17)
N12 0.038(2) 0.032(2) 0.053(3) -0.0014(18) 0.010(2) -0.0066(18)
N13 0.055(3) 0.036(2) 0.054(3) -0.0001(19) 0.017(2) 0.003(2)
N14 0.059(3) 0.047(3) 0.049(3) -0.002(2) 0.014(2) 0.019(2)
N15 0.038(2) 0.039(2) 0.035(2) -0.0027(17) 0.0002(19) 0.0021(18)
N16 0.039(3) 0.038(2) 0.040(2) -0.0053(17) 0.006(2) 0.0088(18)
N17 0.065(3) 0.051(3) 0.043(3) -0.003(2) 0.006(2) 0.017(2)
N18 0.049(3) 0.045(2) 0.034(2) 0.0075(18) 0.012(2) 0.015(2)
N19 0.030(2) 0.038(2) 0.041(2) -0.0009(17) 0.0039(19) 0.0055(17)
N20 0.033(2) 0.043(2) 0.034(2) 0.0038(17) 0.0165(18) 0.0103(18)
N21 0.041(2) 0.037(2) 0.039(2) 0.0031(17) 0.0124(19) 0.0059(18)
N22 0.035(2) 0.0286(19) 0.047(2) 0.0028(17) 0.0136(19) -0.0013(17)
N23 0.046(3) 0.0255(18) 0.038(2) 0.0076(16) 0.0112(19) 0.0037(17)
N24 0.030(2) 0.0330(19) 0.034(2) 0.0060(16) 0.0089(17) 0.0056(16)
N25 0.025(2) 0.034(2) 0.038(2) -0.0004(16) 0.0029(17) 0.0001(16)
N26 0.026(2) 0.038(2) 0.029(2) -0.0044(16) -0.0002(17) -0.0037(16)
N27 0.032(2) 0.0306(19) 0.033(2) 0.0011(16) 0.0011(17) -0.0050(17)
N28 0.028(2) 0.0309(19) 0.029(2) 0.0019(15) 0.0010(16) -0.0005(16)
O1 0.0353(19) 0.0398(17) 0.0300(17) -0.0092(14) -0.0024(14) 0.0006(14)
O2 0.043(2) 0.0303(17) 0.045(2) -0.0008(14) -0.0014(16) 0.0117(15)
O3 0.102(4) 0.037(2) 0.082(3) 0.0179(19) 0.038(3) 0.027(2)
O4 0.102(4) 0.034(2) 0.095(3) 0.008(2) 0.028(3) 0.018(2)
O5 0.088(3) 0.048(2) 0.064(3) -0.0060(19) 0.011(2) 0.011(2)
O6 0.068(3) 0.049(2) 0.059(2) -0.0119(19) 0.015(2) -0.0042(19)
O7 0.039(2) 0.0471(19) 0.040(2) -0.0126(16) -0.0011(16) -0.0011(16)
O8 0.041(2) 0.0294(17) 0.068(2) -0.0022(16) -0.0051(18) -0.0026(15)
O9 0.047(2) 0.0292(17) 0.072(3) -0.0082(16) -0.0028(19) -0.0047(16)
O10 0.057(2) 0.0350(19) 0.082(3) -0.0210(18) 0.027(2) -0.0135(17)
O11 0.040(2) 0.0444(19) 0.0384(19) -0.0031(15) -0.0002(16) 0.0074(15)
O12 0.039(2) 0.052(2) 0.055(2) -0.0160(17) 0.0074(18) 0.0112(16)
O13 0.051(2) 0.0326(17) 0.0398(19) 0.0068(14) 0.0088(17) 0.0111(15)
O14 0.041(2) 0.0287(17) 0.048(2) 0.0043(14) 0.0049(16) -0.0015(14)

loop_
_atom_type_symbol
_atom_type_description
_atom_type_scat_dispersion_real
_atom_type_scat_dispersion_imag
_atom_type_scat_source
C C 0.0033 0.0016 'International Tables Vol C Tables 4.2.6.8 and 6.1.1.4'
H H 0.0000 0.0000 'International Tables Vol C Tables 4.2.6.8 and 6.1.1.4'
N N 0.0061 0.0033 'International Tables Vol C Tables 4.2.6.8 and 6.1.1.4'
O O 0.0106 0.0060 'International Tables Vol C Tables 4.2.6.8 and 6.1.1.4'
Cl Cl 0.1484 0.1585 'International Tables Vol C Tables 4.2.6.8 and 6.1.1.4'
Cd Cd -0.8075 1.2024 'International Tables Vol C Tables 4.2.6.8 and 6.1.1.4'
Ce Ce -0.2486 2.6331 'International Tables Vol C Tables 4.2.6.8 and 6.1.1.4'

loop_
_geom_angle_atom_site_label_1
_geom_angle_atom_site_label_2
_geom_angle_atom_site_label_3
_geom_angle
_geom_angle_site_symmetry_1
_geom_angle_site_symmetry_3
Cl6 Cd1 Cl5 112.20(6) . .
Cl6 Cd1 Cl8 107.14(7) . .
Cl5 Cd1 Cl8 106.55(7) . .
Cl6 Cd1 Cl2 109.88(5) . .
Cl5 Cd1 Cl2 117.46(5) . .
Cl8 Cd1 Cl2 102.62(5) . .
Cl4 Cd2 Cl3 114.31(5) . .
Cl4 Cd2 Cl1 114.87(5) . .
Cl3 Cd2 Cl1 107.27(5) . .
Cl4 Cd2 Cl7 104.65(6) . .
Cl3 Cd2 Cl7 108.54(5) . .
Cl1 Cd2 Cl7 106.79(5) . .
O1 Ce1 O14 136.20(10) . 2_645
O1 Ce1 O13 75.06(10) . 2_645
O14 Ce1 O13 82.91(10) 2_645 2_645
O1 Ce1 O3W 83.49(12) . .
O14 Ce1 O3W 78.45(11) 2_645 .
O13 Ce1 O3W 124.37(15) 2_645 .
O1 Ce1 O2 74.93(10) . .
O14 Ce1 O2 138.42(10) 2_645 .
O13 Ce1 O2 81.04(10) 2_645 .
O3W Ce1 O2 141.02(11) . .
O1 Ce1 O4W 139.22(13) . .
O14 Ce1 O4W 73.61(13) 2_645 .
O13 Ce1 O4W 145.07(13) 2_645 .
O3W Ce1 O4W 76.20(18) . .
O2 Ce1 O4W 99.58(14) . .
O1 Ce1 O2W 72.30(12) . .
O14 Ce1 O2W 135.73(11) 2_645 .
O13 Ce1 O2W 141.19(11) 2_645 .
O3W Ce1 O2W 71.94(14) . .
O2 Ce1 O2W 70.73(12) . .
O4W Ce1 O2W 67.92(14) . .
O1 Ce1 O1W 135.32(12) . .
O14 Ce1 O1W 73.30(11) 2_645 .
O13 Ce1 O1W 78.21(13) 2_645 .
O3W Ce1 O1W 141.08(14) . .
O2 Ce1 O1W 65.97(11) . .
O4W Ce1 O1W 70.55(16) . .
O2W Ce1 O1W 111.87(13) . .
O1 Ce1 O5W 69.56(14) . .
O14 Ce1 O5W 66.72(14) 2_645 .
O13 Ce1 O5W 62.92(14) 2_645 .
O3W Ce1 O5W 61.54(17) . .
O2 Ce1 O5W 134.33(14) . .
O4W Ce1 O5W 126.07(17) . .
O2W Ce1 O5W 121.74(15) . .
O1W Ce1 O5W 126.28(14) . .
O1 C1 N2 125.9(4) . .
O1 C1 N1 125.3(4) . .
N2 C1 N1 108.8(4) . .
N1 C2 N3 113.7(3) . .
N1 C2 C3 103.1(3) . .
N3 C2 C3 102.6(3) . .
N1 C2 H2 112.2 . .
N3 C2 H2 112.2 . .
C3 C2 H2 112.2 . .
N2 C3 N4 115.2(4) . .
N2 C3 C2 102.7(3) . .
N4 C3 C2 103.2(3) . .
N2 C3 H3 111.7 . .
N4 C3 H3 111.7 . .
C2 C3 H3 111.7 . .
O8 C4 N3 126.3(4) . .
O8 C4 N4 124.9(4) . .
N3 C4 N4 108.7(4) . .
N5 C5 N2 114.1(3) . .
N5 C5 H5A 108.7 . .
N2 C5 H5A 108.7 . .
N5 C5 H5B 108.7 . .
N2 C5 H5B 108.7 . .
H5A C5 H5B 107.6 . .
N7 C6 N4 114.4(4) . .
N7 C6 H6A 108.6 . .
N4 C6 H6A 108.6 . .
N7 C6 H6B 108.6 . .
N4 C6 H6B 108.6 . .
H6A C6 H6B 107.6 . .
O2 C7 N6 126.8(4) . .
O2 C7 N5 125.1(4) . .
N6 C7 N5 108.0(4) . .
N5 C8 N7 115.7(4) . .
N5 C8 C9 102.9(3) . .
N7 C8 C9 102.0(3) . .
N5 C8 H8 111.8 . .
N7 C8 H8 111.8 . .
C9 C8 H8 111.8 . .
N8 C9 N6 114.5(4) . .
N8 C9 C8 104.5(4) . .
N6 C9 C8 102.5(3) . .
N8 C9 H9 111.6 . .
N6 C9 H9 111.6 . .
C8 C9 H9 111.6 . .
O9 C10 N7 125.6(5) . .
O9 C10 N8 126.2(5) . .
N7 C10 N8 108.2(4) . .
N9 C11 N6 113.8(4) . .
N9 C11 H11A 108.8 . .
N6 C11 H11A 108.8 . .
N9 C11 H11B 108.8 . .
N6 C11 H11B 108.8 . .
H11A C11 H11B 107.7 . .
N8 C12 N11 113.8(4) . .
N8 C12 H12A 108.8 . .
N11 C12 H12A 108.8 . .
N8 C12 H12B 108.8 . .
N11 C12 H12B 108.8 . .
H12A C12 H12B 107.7 . .
O3 C13 N10 126.7(5) . .
O3 C13 N9 125.2(5) . .
N10 C13 N9 107.9(4) . .
N11 C14 N9 113.9(4) . .
N11 C14 C15 102.9(4) . .
N9 C14 C15 102.1(4) . .
N11 C14 H14 112.4 . .
N9 C14 H14 112.4 . .
C15 C14 H14 112.4 . .
N10 C15 N12 116.6(4) . .
N10 C15 C14 103.8(3) . .
N12 C15 C14 102.7(4) . .
N10 C15 H15 111.1 . .
N12 C15 H15 111.1 . .
C14 C15 H15 111.1 . .
O10 C16 N12 126.5(4) . .
O10 C16 N11 126.3(5) . .
N12 C16 N11 107.2(4) . .
N13 C17 N10 114.7(4) . .
N13 C17 H17A 108.6 . .
N10 C17 H17A 108.6 . .
N13 C17 H17B 108.6 . .
N10 C17 H17B 108.6 . .
H17A C17 H17B 107.6 . .
N12 C18 N15 113.5(4) . .
N12 C18 H18A 108.9 . .
N15 C18 H18A 108.9 . .
N12 C18 H18B 108.9 . .
N15 C18 H18B 108.9 . .
H18A C18 H18B 107.7 . .
O4 C19 N14 126.6(6) . .
O4 C19 N13 125.2(6) . .
N14 C19 N13 108.1(4) . .
N15 C20 N13 113.9(4) . .
N15 C20 C21 104.7(4) . .
N13 C20 C21 103.4(4) . .
N15 C20 H20 111.4 . .
N13 C20 H20 111.4 . .
C21 C20 H20 111.4 . .
N16 C21 N14 114.5(4) . .
N16 C21 C20 103.2(4) . .
N14 C21 C20 103.6(4) . .
N16 C21 H21 111.7 . .
N14 C21 H21 111.7 . .
C20 C21 H21 111.7 . .
O11 C22 N15 126.1(4) . .
O11 C22 N16 126.3(5) . .
N15 C22 N16 107.6(4) . .
N14 C23 N17 114.7(4) . .
N14 C23 H23A 108.6 . .
N17 C23 H23A 108.6 . .
N14 C23 H23B 108.6 . .
N17 C23 H23B 108.6 . .
H23A C23 H23B 107.6 . .
N16 C24 N19 114.8(4) . .
N16 C24 H24A 108.6 . .
N19 C24 H24A 108.6 . .
N16 C24 H24B 108.6 . .
N19 C24 H24B 108.6 . .
H24A C24 H24B 107.5 . .
O5 C25 N18 127.0(5) . .
O5 C25 N17 124.7(6) . .
N18 C25 N17 108.3(5) . .
N19 C26 N17 114.6(4) . .
N19 C26 C27 105.7(4) . .
N17 C26 C27 102.3(4) . .
N19 C26 H26 111.3 . .
N17 C26 H26 111.3 . .
C27 C26 H26 111.3 . .
N18 C27 N20 115.1(4) . .
N18 C27 C26 104.6(4) . .
N20 C27 C26 101.7(4) . .
N18 C27 H27 111.6 . .
N20 C27 H27 111.6 . .
C26 C27 H27 111.6 . .
O12 C28 N19 126.1(5) . .
O12 C28 N20 125.8(5) . .
N19 C28 N20 108.2(4) . .
N18 C29 N21 113.8(4) . .
N18 C29 H29A 108.8 . .
N21 C29 H29A 108.8 . .
N18 C29 H29B 108.8 . .
N21 C29 H29B 108.8 . .
H29A C29 H29B 107.7 . .
N20 C30 N23 112.6(4) . .
N20 C30 H30A 109.1 . .
N23 C30 H30A 109.1 . .
N20 C30 H30B 109.1 . .
N23 C30 H30B 109.1 . .
H30A C30 H30B 107.8 . .
O6 C31 N22 125.7(5) . .
O6 C31 N21 126.4(5) . .
N22 C31 N21 107.9(4) . .
N21 C32 N23 114.4(4) . .
N21 C32 C33 102.6(3) . .
N23 C32 C33 102.0(3) . .
N21 C32 H32 112.3 . .
N23 C32 H32 112.3 . .
C33 C32 H32 112.3 . .
N22 C33 N24 115.3(4) . .
N22 C33 C32 102.8(4) . .
N24 C33 C32 102.8(3) . .
N22 C33 H33 111.8 . .
N24 C33 H33 111.8 . .
C32 C33 H33 111.8 . .
O13 C34 N23 125.8(4) . .
O13 C34 N24 125.7(4) . .
N23 C34 N24 108.5(4) . .
N22 C35 N25 112.9(3) . .
N22 C35 H35A 109.0 . .
N25 C35 H35A 109.0 . .
N22 C35 H35B 109.0 . .
N25 C35 H35B 109.0 . .
H35A C35 H35B 107.8 . .
N24 C36 N27 113.3(4) . .
N24 C36 H36A 108.9 . .
N27 C36 H36A 108.9 . .
N24 C36 H36B 108.9 . .
N27 C36 H36B 108.9 . .
H36A C36 H36B 107.7 . .
O7 C37 N26 126.2(4) . .
O7 C37 N25 123.9(4) . .
N26 C37 N25 109.9(4) . .
N27 C38 N25 114.1(3) . .
N27 C38 C39 102.4(3) . .
N25 C38 C39 103.1(3) . .
N27 C38 H38 112.2 . .
N25 C38 H38 112.2 . .
C39 C38 H38 112.2 . .
N28 C39 N26 113.5(3) . .
N28 C39 C38 103.6(3) . .
N26 C39 C38 103.9(3) . .
N28 C39 H39 111.8 . .
N26 C39 H39 111.8 . .
C38 C39 H39 111.8 . .
O14 C40 N27 125.5(4) . .
O14 C40 N28 125.8(4) . .
N27 C40 N28 108.7(3) . .
N26 C41 N1 113.0(3) . .
N26 C41 H41A 109.0 . .
N1 C41 H41A 109.0 . .
N26 C41 H41B 109.0 . .
N1 C41 H41B 109.0 . .
H41A C41 H41B 107.8 . .
N3 C42 N28 114.0(3) . .
N3 C42 H42A 108.7 . .
N28 C42 H42A 108.7 . .
N3 C42 H42B 108.7 . .
N28 C42 H42B 108.7 . .
H42A C42 H42B 107.6 . .
C1 N1 C2 111.8(3) . .
C1 N1 C41 119.9(3) . .
C2 N1 C41 123.1(4) . .
C1 N2 C3 112.8(4) . .
C1 N2 C5 122.9(4) . .
C3 N2 C5 124.2(4) . .
C4 N3 C2 113.2(4) . .
C4 N3 C42 123.3(4) . .
C2 N3 C42 122.1(3) . .
C4 N4 C6 124.2(4) . .
C4 N4 C3 111.7(4) . .
C6 N4 C3 123.5(4) . .
C7 N5 C5 122.2(4) . .
C7 N5 C8 113.0(4) . .
C5 N5 C8 124.6(4) . .
C7 N6 C11 122.6(4) . .
C7 N6 C9 113.3(4) . .
C11 N6 C9 122.6(3) . .
C10 N7 C6 121.8(4) . .
C10 N7 C8 112.9(4) . .
C6 N7 C8 123.2(4) . .
C10 N8 C12 121.3(4) . .
C10 N8 C9 111.9(4) . .
C12 N8 C9 123.5(4) . .
C13 N9 C11 122.3(4) . .
C13 N9 C14 112.8(4) . .
C11 N9 C14 121.7(4) . .
C13 N10 C15 112.6(4) . .
C13 N10 C17 120.1(4) . .
C15 N10 C17 123.7(4) . .
C16 N11 C14 113.1(4) . .
C16 N11 C12 121.7(4) . .
C14 N11 C12 121.7(4) . .
C16 N12 C15 113.0(4) . .
C16 N12 C18 122.5(4) . .
C15 N12 C18 124.5(4) . .
C19 N13 C17 123.4(4) . .
C19 N13 C20 111.6(4) . .
C17 N13 C20 123.6(4) . .
C19 N14 C23 120.9(4) . .
C19 N14 C21 113.1(4) . .
C23 N14 C21 123.3(5) . .
C22 N15 C20 111.8(4) . .
C22 N15 C18 121.4(4) . .
C20 N15 C18 122.5(4) . .
C22 N16 C24 122.4(4) . .
C22 N16 C21 111.8(4) . .
C24 N16 C21 124.8(4) . .
C25 N17 C26 111.0(5) . .
C25 N17 C23 122.9(5) . .
C26 N17 C23 124.3(4) . .
C25 N18 C27 112.3(4) . .
C25 N18 C29 123.4(4) . .
C27 N18 C29 124.2(4) . .
C28 N19 C26 111.9(4) . .
C28 N19 C24 121.6(4) . .
C26 N19 C24 125.6(4) . .
C28 N20 C30 118.3(4) . .
C28 N20 C27 110.8(4) . .
C30 N20 C27 120.8(4) . .
C31 N21 C32 112.6(4) . .
C31 N21 C29 122.7(4) . .
C32 N21 C29 123.7(4) . .
C31 N22 C35 121.5(4) . .
C31 N22 C33 111.4(4) . .
C35 N22 C33 123.4(4) . .
C34 N23 C30 123.4(4) . .
C34 N23 C32 111.2(3) . .
C30 N23 C32 121.8(4) . .
C34 N24 C33 112.4(4) . .
C34 N24 C36 123.9(4) . .
C33 N24 C36 123.4(3) . .
C37 N25 C35 121.5(4) . .
C37 N25 C38 111.3(4) . .
C35 N25 C38 122.7(4) . .
C37 N26 C41 123.3(4) . .
C37 N26 C39 111.2(4) . .
C41 N26 C39 123.2(4) . .
C40 N27 C38 113.0(3) . .
C40 N27 C36 124.4(4) . .
C38 N27 C36 122.4(4) . .
C40 N28 C39 111.6(3) . .
C40 N28 C42 121.0(3) . .
C39 N28 C42 122.1(3) . .
C1 O1 Ce1 162.9(3) . .
C7 O2 Ce1 151.3(3) . .
C34 O13 Ce1 153.9(3) . 2_655
C40 O14 Ce1 148.3(3) . 2_655

loop_
_geom_bond_atom_site_label_1
_geom_bond_atom_site_label_2
_geom_bond_distance
_geom_bond_site_symmetry_2
Cl1 Cd2 2.4701(15) .
Cl2 Cd1 2.4895(13) .
Cl3 Cd2 2.4566(13) .
Cl4 Cd2 2.4510(15) .
Cl5 Cd1 2.4373(16) .
Cl6 Cd1 2.4302(15) .
Cl7 Cd2 2.4839(15) .
Cl8 Cd1 2.4808(17) .
O1W Ce1 2.538(4) .
O2W Ce1 2.531(3) .
O3W Ce1 2.508(4) .
O4W Ce1 2.521(4) .
O5W Ce1 2.746(5) .
Ce1 O1 2.419(3) .
Ce1 O14 2.475(3) 2_645
Ce1 O13 2.494(3) 2_645
Ce1 O2 2.511(3) .
C1 O1 1.218(5) .
C1 N2 1.345(5) .
C1 N1 1.365(5) .
C2 N1 1.438(5) .
C2 N3 1.442(5) .
C2 C3 1.551(6) .
C2 H2 0.9900 .
C3 N2 1.438(5) .
C3 N4 1.451(5) .
C3 H3 0.9900 .
C4 O8 1.235(5) .
C4 N3 1.348(5) .
C4 N4 1.365(6) .
C5 N5 1.432(5) .
C5 N2 1.458(6) .
C5 H5A 0.9800 .
C5 H5B 0.9800 .
C6 N7 1.446(6) .
C6 N4 1.448(6) .
C6 H6A 0.9800 .
C6 H6B 0.9800 .
C7 O2 1.222(5) .
C7 N6 1.347(5) .
C7 N5 1.370(6) .
C8 N5 1.443(5) .
C8 N7 1.449(5) .
C8 C9 1.556(6) .
C8 H8 0.9900 .
C9 N8 1.438(5) .
C9 N6 1.457(5) .
C9 H9 0.9900 .
C10 O9 1.216(5) .
C10 N7 1.369(6) .
C10 N8 1.372(6) .
C11 N9 1.432(6) .
C11 N6 1.449(6) .
C11 H11A 0.9800 .
C11 H11B 0.9800 .
C12 N8 1.433(6) .
C12 N11 1.441(6) .
C12 H12A 0.9800 .
C12 H12B 0.9800 .
C13 O3 1.214(6) .
C13 N10 1.370(6) .
C13 N9 1.377(6) .
C14 N11 1.430(6) .
C14 N9 1.463(5) .
C14 C15 1.562(7) .
C14 H14 0.9900 .
C15 N10 1.444(6) .
C15 N12 1.445(6) .
C15 H15 0.9900 .
C16 O10 1.206(6) .
C16 N12 1.368(6) .
C16 N11 1.380(6) .
C17 N13 1.405(7) .
C17 N10 1.460(6) .
C17 H17A 0.9800 .
C17 H17B 0.9800 .
C18 N12 1.447(6) .
C18 N15 1.451(6) .
C18 H18A 0.9800 .
C18 H18B 0.9800 .
C19 O4 1.223(6) .
C19 N14 1.363(7) .
C19 N13 1.371(7) .
C20 N15 1.436(6) .
C20 N13 1.478(6) .
C20 C21 1.529(7) .
C20 H20 0.9900 .
C21 N16 1.446(6) .
C21 N14 1.451(6) .
C21 H21 0.9900 .
C22 O11 1.212(5) .
C22 N15 1.369(6) .
C22 N16 1.387(6) .
C23 N14 1.443(7) .
C23 N17 1.460(7) .
C23 H23A 0.9800 .
C23 H23B 0.9800 .
C24 N16 1.427(6) .
C24 N19 1.437(6) .
C24 H24A 0.9800 .
C24 H24B 0.9800 .
C25 O5 1.236(6) .
C25 N18 1.362(7) .
C25 N17 1.363(6) .
C26 N19 1.418(6) .
C26 N17 1.454(7) .
C26 C27 1.528(7) .
C26 H26 0.9900 .
C27 N18 1.399(6) .
C27 N20 1.468(5) .
C27 H27 0.9900 .
C28 O12 1.224(5) .
C28 N19 1.361(6) .
C28 N20 1.391(6) .
C29 N18 1.432(6) .
C29 N21 1.441(6) .
C29 H29A 0.9800 .
C29 H29B 0.9800 .
C30 N20 1.455(6) .
C30 N23 1.460(5) .
C30 H30A 0.9800 .
C30 H30B 0.9800 .
C31 O6 1.211(6) .
C31 N22 1.365(6) .
C31 N21 1.365(6) .
C32 N21 1.435(6) .
C32 N23 1.467(5) .
C32 C33 1.547(6) .
C32 H32 0.9900 .
C33 N22 1.443(6) .
C33 N24 1.445(5) .
C33 H33 0.9900 .
C34 O13 1.239(5) .
C34 N23 1.357(6) .
C34 N24 1.361(5) .
C35 N22 1.440(5) .
C35 N25 1.445(5) .
C35 H35A 0.9800 .
C35 H35B 0.9800 .
C36 N24 1.445(5) .
C36 N27 1.449(5) .
C36 H36A 0.9800 .
C36 H36B 0.9800 .
C37 O7 1.231(5) .
C37 N26 1.360(6) .
C37 N25 1.370(6) .
C38 N27 1.448(5) .
C38 N25 1.455(5) .
C38 C39 1.549(6) .
C38 H38 0.9900 .
C39 N28 1.449(5) .
C39 N26 1.454(5) .
C39 H39 0.9900 .
C40 O14 1.221(5) .
C40 N27 1.353(5) .
C40 N28 1.362(5) .
C41 N26 1.424(5) .
C41 N1 1.448(5) .
C41 H41A 0.9800 .
C41 H41B 0.9800 .
C42 N3 1.450(6) .
C42 N28 1.454(6) .
C42 H42A 0.9800 .
C42 H42B 0.9800 .
O13 Ce1 2.494(3) 2_655
O14 Ce1 2.475(3) 2_655

loop_
_platon_squeeze_void_nr
_platon_squeeze_void_average_x
_platon_squeeze_void_average_y
_platon_squeeze_void_average_z
_platon_squeeze_void_volume
_platon_squeeze_void_count_electrons
_platon_squeeze_void_content
1 -0.004 0.000 0.000 1220 426 ' '
2 0.003 0.500 0.500 1220 426 ' '
3 0.098 0.237 0.716 5 0 ' '
4 0.402 0.737 0.784 6 1 ' '
5 0.598 0.263 0.216 5 0 ' '
6 0.902 0.763 0.284 6 1 ' '
